data_7715633
loop_
_publ_author_name
'Ikeshita, Masahiro'
'Ma, Shing Cho'
'Muller, Gilles'
'Naota, Takeshi'

_publ_section_title
;
 Linker-dependent control of the chiroptical properties of
 polymethylene-vaulted
 <i>trans</i>-bis[(&#x3b2;-iminomethyl)naphthoxy]platinum(II) complexes.
;
_journal_issue 18
_journal_name_full 'Dalton transactions (Cambridge, England : 2003)'
_journal_page_first 7775
_journal_page_last 7787
_journal_paper_doi 10.1039/d4dt00273c
_journal_volume 53
_journal_year 2024
_chemical_formula_moiety 'C38 H46 N2 O2 Pt'
_chemical_formula_sum 'C38 H46 N2 O2 Pt'
_chemical_formula_weight 757.88
_space_group_crystal_system monoclinic
_space_group_IT_number 15
_space_group_name_Hall '-C 2yc'
_space_group_name_H-M_alt 'C 1 2/c 1'
_atom_sites_solution_hydrogens geom
_atom_sites_solution_primary direct
_atom_sites_solution_secondary difmap
_audit_update_record
;
2020-09-26 deposited with the CCDC.	2024-04-03 downloaded from the CCDC.
;
_cell_angle_alpha 90.0000
_cell_angle_beta 93.2220
_cell_angle_gamma 90.0000
_cell_formula_units_Z 24
_cell_length_a 60.9119
_cell_length_b 14.2042
_cell_length_c 24.0607
_cell_measurement_reflns_used 66633
_cell_measurement_temperature 113
_cell_measurement_theta_max 23.54
_cell_measurement_theta_min 1.93
_cell_volume 20784.526
_computing_cell_refinement 'CrysAlisPro 1.171.38.41 (Rigaku OD, 2015)'
_computing_data_collection 'CrysAlisPro 1.171.38.41 (Rigaku OD, 2015)'
_computing_data_reduction 'CrysAlisPro 1.171.38.41 (Rigaku OD, 2015)'
_computing_molecular_graphics 'CrystalStructure 4.3'
_computing_publication_material 'CrystalStructure 4.3 (Rigaku, 2019)'
_computing_structure_refinement 'SHELXL Version 2016/4 (Sheldrick, 2008)'
_computing_structure_solution 'SHELXT Version 2014/5 (Sheldrick, 2014)'
_diffrn_ambient_temperature 113
_diffrn_detector_area_resol_mean 5.811
_diffrn_measured_fraction_theta_full 0.999
_diffrn_measured_fraction_theta_max 0.998
_diffrn_measurement_device_type 'Rigaku XtaLAB P200'
_diffrn_measurement_method \w
_diffrn_radiation_type 'Mo K\a'
_diffrn_radiation_wavelength 0.71073
_diffrn_reflns_av_R_equivalents 0.0770
_diffrn_reflns_av_unetI/netI 0.0823
_diffrn_reflns_Laue_measured_fraction_full 0.999
_diffrn_reflns_Laue_measured_fraction_max 0.998
_diffrn_reflns_limit_h_max 79
_diffrn_reflns_limit_h_min -79
_diffrn_reflns_limit_k_max 18
_diffrn_reflns_limit_k_min -18
_diffrn_reflns_limit_l_max 27
_diffrn_reflns_limit_l_min -31
_diffrn_reflns_number 195348
_diffrn_reflns_point_group_measured_fraction_full 0.999
_diffrn_reflns_point_group_measured_fraction_max 0.998
_diffrn_reflns_theta_full 25.242
_diffrn_reflns_theta_max 27.499
_diffrn_reflns_theta_min 2.555
_diffrn_standards_number 0
_exptl_absorpt_coefficient_mu 4.068
_exptl_absorpt_correction_T_max 0.666
_exptl_absorpt_correction_T_min 0.321
_exptl_absorpt_correction_type multi-scan
_exptl_absorpt_process_details
;
CrysAlisPro 1.171.38.41 (Rigaku Oxford Diffraction, 2015)
Empirical absorption correction using spherical harmonics,
 implemented in SCALE3 ABSPACK scaling algorithm.
;
_exptl_crystal_colour red
_exptl_crystal_density_diffrn 1.453
_exptl_crystal_density_method 'not measured'
_exptl_crystal_description block
_exptl_crystal_F_000 9168.00
_exptl_crystal_size_max 0.200
_exptl_crystal_size_mid 0.200
_exptl_crystal_size_min 0.100
_refine_diff_density_max 3.98
_refine_diff_density_min -2.01
_refine_ls_extinction_method none
_refine_ls_goodness_of_fit_ref 1.028
_refine_ls_hydrogen_treatment constr
_refine_ls_number_parameters 1162
_refine_ls_number_reflns 23855
_refine_ls_number_restraints 584
_refine_ls_R_factor_all 0.1567
_refine_ls_R_factor_gt 0.0758
_refine_ls_shift/su_max 0.003
_refine_ls_structure_factor_coef Fsqd
_refine_ls_weighting_details 'w = 1/[\s^2^(Fo^2^)+(0.1005P)^2^+123.2095P] where P=(Fo^2^+2Fc^2^)/3'
_refine_ls_weighting_scheme calc
_refine_ls_wR_factor_gt 0.1942
_refine_ls_wR_factor_ref 0.2311
_reflns_Friedel_coverage 0.000
_reflns_number_gt 11711
_reflns_number_total 23855
_reflns_threshold_expression F^2^>2.0\s(F^2^)
_cod_data_source_file d4dt00273c2.cif
_cod_data_source_block xcalibur_CCDC5
_cod_depositor_comments 'Adding full bibliography for 7715625--7715636.cif.'
_cod_original_cell_volume 20784.5263
_cod_database_code 7715633

loop_
_space_group_symop_operation_xyz
'x, y, z'
'-x, y, -z+1/2'
'x+1/2, y+1/2, z'
'-x+1/2, y+1/2, -z+1/2'
'-x, -y, -z'
'x, -y, z-1/2'
'-x+1/2, -y+1/2, -z'
'x+1/2, -y+1/2, z-1/2'

loop_
_atom_site_label
_atom_site_type_symbol
_atom_site_fract_x
_atom_site_fract_y
_atom_site_fract_z
_atom_site_U_iso_or_equiv
_atom_site_adp_type
_atom_site_occupancy
_atom_site_site_symmetry_order
_atom_site_calc_flag
_atom_site_refinement_flags_posn
_atom_site_refinement_flags_adp
_atom_site_refinement_flags_occupancy
_atom_site_disorder_assembly
_atom_site_disorder_group
PT1 Pt 0.53623(2) 0.65387(3) 0.52366(2) 0.07282(15) Uani 1 1 d . . . . .
PT2 Pt 0.70529(2) 0.59571(3) 0.48058(2) 0.08839(18) Uani 1 1 d . . . . .
PT3 Pt 0.64112(2) 0.19651(4) 0.52789(3) 0.1149(2) Uani 1 1 d . . . . .
O1 O 0.68574(14) 0.6428(5) 0.5380(4) 0.107(3) Uani 1 1 d . . . . .
O2 O 0.52063(13) 0.6345(8) 0.5919(3) 0.128(4) Uani 1 1 d . . . . .
O3 O 0.72523(15) 0.5519(5) 0.4235(4) 0.113(3) Uani 1 1 d . . . . .
O5 O 0.55275(15) 0.6720(10) 0.4576(4) 0.164(5) Uani 1 1 d . . . . .
O6 O 0.66098(15) 0.1880(8) 0.4651(5) 0.145(4) Uani 1 1 d . . . . .
O34 O 0.62178(17) 0.1987(6) 0.5878(5) 0.133(3) Uani 1 1 d . U . . .
N4 N 0.62361(19) 0.2954(8) 0.4841(5) 0.115(3) Uani 1 1 d . . . . .
N8 N 0.56383(14) 0.6708(6) 0.5724(4) 0.087(3) Uani 1 1 d . . . . .
N23 N 0.71418(16) 0.7289(7) 0.4715(4) 0.097(3) Uani 1 1 d . . . . .
N26 N 0.6590(2) 0.1023(8) 0.5735(5) 0.121(4) Uani 1 1 d . . . . .
N30 N 0.50862(14) 0.6347(8) 0.4753(3) 0.095(3) Uani 1 1 d . . . . .
N37 N 0.69580(19) 0.4619(6) 0.4913(4) 0.110(3) Uani 1 1 d . . . . .
C7 C 0.8114(2) 0.6878(11) 0.3090(5) 0.112(4) Uani 1 1 d D . . . .
H7 H 0.823913 0.717823 0.295253 0.135 Uiso 1 1 calc R U . . .
C9 C 0.7635(2) 0.7421(9) 0.3931(5) 0.112(4) Uani 1 1 d D . . . .
H9 H 0.765469 0.807595 0.399554 0.135 Uiso 1 1 calc R U . . .
C10 C 0.57394(18) 0.6478(11) 0.4528(5) 0.111(4) Uani 1 1 d D . . . .
C11 C 0.7114(2) 0.3476(10) 0.3579(5) 0.120(3) Uani 1 1 d D U . . .
H11A H 0.723739 0.390868 0.351591 0.144 Uiso 1 1 calc R U . . .
H11B H 0.717565 0.289295 0.375041 0.144 Uiso 1 1 calc R U . . .
C12 C 0.80736(19) 0.5941(10) 0.2965(5) 0.099(4) Uani 1 1 d D . . . .
H12 H 0.817021 0.561486 0.273546 0.119 Uiso 1 1 calc R U . . .
C13 C 0.6315(3) 0.2698(14) 0.3298(7) 0.212(5) Uani 1 1 d D U . . .
H13A H 0.647181 0.287770 0.334815 0.254 Uiso 1 1 calc R U . . .
H13B H 0.623245 0.322372 0.311473 0.254 Uiso 1 1 calc R U . . .
C14 C 0.64293(18) 0.5962(8) 0.6330(4) 0.087(3) Uani 1 1 d D . . . .
C15 C 0.49135(17) 0.6233(11) 0.6508(5) 0.111(4) Uani 1 1 d D . . . .
H15 H 0.501553 0.629463 0.681979 0.133 Uiso 1 1 calc R U . . .
C16 C 0.62997(17) 0.6468(10) 0.6694(5) 0.102(4) Uani 1 1 d D . . . .
H16 H 0.631546 0.713138 0.672861 0.122 Uiso 1 1 calc R U . . .
C17 C 0.77477(18) 0.5957(8) 0.3498(4) 0.092(3) Uani 1 1 d D . . . .
C18 C 0.67192(19) 0.5923(8) 0.5654(5) 0.089(3) Uani 1 1 d D . . . .
C19 C 0.77889(18) 0.6926(9) 0.3622(5) 0.097(4) Uani 1 1 d D . . . .
C20 C 0.58317(17) 0.6573(8) 0.5540(5) 0.082(3) Uani 1 1 d . . . . .
H20 H 0.595132 0.660536 0.581019 0.098 Uiso 1 1 calc R U . . .
C21 C 0.7310(2) 0.7541(8) 0.4437(5) 0.101(4) Uani 1 1 d . . . . .
H21 H 0.733919 0.819723 0.442755 0.121 Uiso 1 1 calc R U . . .
C22 C 0.43911(19) 0.6006(11) 0.7216(6) 0.118(5) Uani 1 1 d D . . . .
H22 H 0.434077 0.603350 0.758238 0.141 Uiso 1 1 calc R U . . .
C24 C 0.75687(18) 0.5504(8) 0.3723(5) 0.094(3) Uani 1 1 d D . . . .
H24 H 0.754758 0.485018 0.365726 0.112 Uiso 1 1 calc R U . . .
C25 C 0.49926(16) 0.6262(8) 0.5971(4) 0.082(3) Uani 1 1 d D . . . .
C27 C 0.78971(18) 0.5469(10) 0.3165(5) 0.102(4) Uani 1 1 d D . . . .
H27 H 0.787483 0.482109 0.308066 0.122 Uiso 1 1 calc R U . . .
C28 C 0.6898(3) 0.4097(11) 0.2728(7) 0.146(4) Uani 1 1 d D U . . .
H28A H 0.681869 0.388561 0.237949 0.175 Uiso 1 1 calc R U . . .
H28B H 0.678665 0.437112 0.296681 0.175 Uiso 1 1 calc R U . . .
C29 C 0.46922(16) 0.6118(8) 0.6602(4) 0.083(3) Uani 1 1 d D . . . .
C31 C 0.4610(2) 0.6139(12) 0.7136(5) 0.125(5) Uani 1 1 d D . . . .
H31 H 0.470919 0.624697 0.744955 0.150 Uiso 1 1 calc R U . . .
C32 C 0.7104(2) 0.0948(8) 0.4092(7) 0.111(4) Uani 1 1 d D . . . .
C33 C 0.6891(2) 0.1363(9) 0.4129(7) 0.126(5) Uani 1 1 d D . . . .
H33 H 0.681640 0.161879 0.380658 0.151 Uiso 1 1 calc R U . . .
C35 C 0.5682(2) 0.3777(9) 0.6148(6) 0.120(3) Uani 1 1 d D U . . .
C36 C 0.65852(18) 0.6422(8) 0.6004(5) 0.093(3) Uani 1 1 d D . . . .
H36 H 0.659860 0.708712 0.602434 0.112 Uiso 1 1 calc R U . . .
C38 C 0.7975(2) 0.7381(10) 0.3412(6) 0.121(5) Uani 1 1 d D . . . .
H38 H 0.800378 0.802520 0.349318 0.145 Uiso 1 1 calc R U . . .
C39 C 0.7418(2) 0.5996(8) 0.4045(5) 0.100(4) Uani 1 1 d D . . . .
C40 C 0.7204(3) 0.0919(9) 0.3580(7) 0.124(5) Uani 1 1 d D . . . .
H40 H 0.713145 0.119606 0.326097 0.149 Uiso 1 1 calc R U . . .
C41 C 0.74543(17) 0.6958(7) 0.4145(5) 0.086(3) Uani 1 1 d D . . . .
C42 C 0.60396(19) 0.6200(14) 0.3923(5) 0.142(6) Uani 1 1 d D . . . .
C43 C 0.6995(3) 0.3237(11) 0.3022(6) 0.137(3) Uani 1 1 d D U . . .
H43A H 0.710051 0.293232 0.277915 0.165 Uiso 1 1 calc R U . . .
H43B H 0.687658 0.278003 0.308467 0.165 Uiso 1 1 calc R U . . .
C44 C 0.5625(2) 0.6988(11) 0.6299(6) 0.128(4) Uani 1 1 d D U . . .
H44A H 0.577603 0.702596 0.647190 0.153 Uiso 1 1 calc R U . . .
H44B H 0.554660 0.648860 0.649613 0.153 Uiso 1 1 calc R U . . .
C45 C 0.58872(15) 0.6384(7) 0.4990(4) 0.078(3) Uani 1 1 d D . . . .
C46 C 0.64058(18) 0.4990(9) 0.6293(4) 0.096(4) Uani 1 1 d D . . . .
C47 C 0.61865(18) 0.6075(9) 0.4375(5) 0.096(3) Uani 1 1 d D . . . .
C48 C 0.7407(3) 0.0492(11) 0.3535(9) 0.151(6) Uani 1 1 d D . . . .
H48 H 0.746827 0.043389 0.318290 0.181 Uiso 1 1 calc R U . . .
C49 C 0.61041(17) 0.6200(9) 0.4901(5) 0.096(3) Uani 1 1 d D . . . .
H49 H 0.620431 0.615461 0.521724 0.115 Uiso 1 1 calc R U . . .
C50 C 0.7009(2) 0.8087(9) 0.4933(5) 0.112(3) Uani 1 1 d D U . . .
H50A H 0.709683 0.867366 0.492847 0.135 Uiso 1 1 calc R U . . .
H50B H 0.697564 0.795495 0.532280 0.135 Uiso 1 1 calc R U . . .
C51 C 0.5745(2) 0.3048(9) 0.6531(6) 0.130(3) Uani 1 1 d D U . . .
C52 C 0.6793(2) 0.1392(9) 0.4646(7) 0.118(5) Uani 1 1 d D . . . .
C53 C 0.5816(2) 0.6386(19) 0.3998(6) 0.206(12) Uani 1 1 d D . . . .
H53 H 0.571632 0.645003 0.368240 0.248 Uiso 1 1 calc R U . . .
C54 C 0.5798(2) 0.3858(9) 0.5669(6) 0.113(3) Uani 1 1 d D U . . .
H54 H 0.575579 0.433368 0.540618 0.136 Uiso 1 1 calc R U . . .
C55 C 0.45399(15) 0.5934(10) 0.6157(4) 0.102(4) Uani 1 1 d D . . . .
C56 C 0.5508(2) 0.4379(10) 0.6258(7) 0.128(3) Uani 1 1 d D U . . .
H56 H 0.546091 0.484913 0.599718 0.154 Uiso 1 1 calc R U . . .
C57 C 0.5103(4) 0.9322(16) 0.3360(10) 0.216(5) Uani 1 1 d D U . . .
H57A H 0.509765 0.933651 0.377000 0.259 Uiso 1 1 calc R U . . .
H57B H 0.495037 0.936272 0.319508 0.259 Uiso 1 1 calc R U . . .
C58 C 0.48437(15) 0.6131(9) 0.5505(5) 0.087(3) Uani 1 1 d D . . . .
C59 C 0.6126(2) 0.5013(12) 0.6945(5) 0.128(6) Uani 1 1 d D . . . .
H59 H 0.601770 0.470430 0.714799 0.154 Uiso 1 1 calc R U . . .
C60 C 0.6957(2) 0.3942(10) 0.3980(5) 0.120(3) Uani 1 1 d D U . . .
H60A H 0.693038 0.460701 0.387280 0.144 Uiso 1 1 calc R U . . .
H60B H 0.681377 0.360887 0.396285 0.144 Uiso 1 1 calc R U . . .
C61 C 0.5632(3) 0.2936(11) 0.7029(7) 0.142(3) Uani 1 1 d D U . . .
H61 H 0.566921 0.243691 0.727952 0.170 Uiso 1 1 calc R U . . .
C62 C 0.4244(2) 0.5835(17) 0.6779(6) 0.181(10) Uani 1 1 d D . . . .
H62 H 0.409171 0.577217 0.683560 0.218 Uiso 1 1 calc R U . . .
C63 C 0.6859(3) 0.8518(12) 0.3975(6) 0.150(4) Uani 1 1 d D U . . .
H63A H 0.697831 0.899066 0.400364 0.180 Uiso 1 1 calc R U . . .
H63B H 0.691347 0.795992 0.377860 0.180 Uiso 1 1 calc R U . . .
C64 C 0.6490(2) 0.5801(10) 0.3755(6) 0.122(5) Uani 1 1 d D . . . .
H64 H 0.663816 0.563337 0.370547 0.146 Uiso 1 1 calc R U . . .
C65 C 0.62545(19) 0.4482(10) 0.6609(5) 0.112(4) Uani 1 1 d D . . . .
H65 H 0.624248 0.381585 0.658925 0.134 Uiso 1 1 calc R U . . .
C66 C 0.66948(19) 0.4949(8) 0.5610(5) 0.095(3) Uani 1 1 d D . . . .
C67 C 0.6890(2) 0.0950(8) 0.5120(7) 0.110(5) Uani 1 1 d D . . . .
C68 C 0.46249(16) 0.5949(12) 0.5627(4) 0.123(5) Uani 1 1 d D . . . .
H68 H 0.452433 0.582403 0.531997 0.148 Uiso 1 1 calc R U . . .
C69 C 0.6779(3) 0.0746(10) 0.5602(7) 0.118(5) Uani 1 1 d . . . . .
H69 H 0.685555 0.034650 0.586415 0.142 Uiso 1 1 calc R U . . .
C70 C 0.6316(3) -0.0039(12) 0.6089(8) 0.179(5) Uani 1 1 d D U . . .
H70A H 0.624863 -0.027272 0.642765 0.215 Uiso 1 1 calc R U . . .
H70B H 0.620098 0.029324 0.585562 0.215 Uiso 1 1 calc R U . . .
C71 C 0.6535(2) 0.4493(9) 0.5927(5) 0.106(4) Uani 1 1 d D . . . .
H71 H 0.651474 0.383272 0.588910 0.127 Uiso 1 1 calc R U . . .
C72 C 0.6503(3) 0.0624(13) 0.6246(8) 0.174(5) Uani 1 1 d D U . . .
H72A H 0.645064 0.113813 0.648227 0.209 Uiso 1 1 calc R U . . .
H72B H 0.662117 0.027998 0.646006 0.209 Uiso 1 1 calc R U . . .
C73 C 0.5596(3) 0.8738(11) 0.6074(8) 0.158(4) Uani 1 1 d D U . . .
H73A H 0.557305 0.862231 0.566891 0.190 Uiso 1 1 calc R U . . .
H73B H 0.575623 0.880874 0.616184 0.190 Uiso 1 1 calc R U . . .
C74 C 0.5103(3) 0.7483(13) 0.3984(6) 0.161(4) Uani 1 1 d D U . . .
H74A H 0.522993 0.780416 0.417787 0.193 Uiso 1 1 calc R U . . .
H74B H 0.496627 0.780254 0.408281 0.193 Uiso 1 1 calc R U . . .
C75 C 0.7052(3) 0.4857(12) 0.2586(8) 0.166(4) Uani 1 1 d D U . . .
H75A H 0.718898 0.455984 0.247158 0.199 Uiso 1 1 calc R U . . .
H75B H 0.708912 0.522309 0.292874 0.199 Uiso 1 1 calc R U . . .
C76 C 0.60401(19) 0.2564(8) 0.5951(5) 0.124(3) Uani 1 1 d D U . . .
C77 C 0.49023(17) 0.6195(11) 0.4946(5) 0.110(4) Uani 1 1 d . . . . .
H77 H 0.478447 0.611055 0.467465 0.132 Uiso 1 1 calc R U . . .
C78 C 0.6794(2) 0.8223(11) 0.4580(6) 0.135(4) Uani 1 1 d D U . . .
H78A H 0.670404 0.872123 0.474353 0.162 Uiso 1 1 calc R U . . .
H78B H 0.670825 0.763120 0.456476 0.162 Uiso 1 1 calc R U . . .
C79 C 0.5920(2) 0.2433(9) 0.6435(5) 0.127(3) Uani 1 1 d D U . . .
H79 H 0.595712 0.193934 0.668873 0.152 Uiso 1 1 calc R U . . .
C80 C 0.64127(18) 0.5920(10) 0.4286(6) 0.114(4) Uani 1 1 d D . . . .
H80 H 0.651493 0.589648 0.459908 0.137 Uiso 1 1 calc R U . . .
C81 C 0.7520(3) 0.0146(12) 0.4018(10) 0.156(7) Uani 1 1 d D . . . .
H81 H 0.766377 -0.010125 0.399682 0.187 Uiso 1 1 calc R U . . .
C82 C 0.7062(2) 0.3890(9) 0.4560(5) 0.118(3) Uani 1 1 d D U . . .
H82A H 0.703995 0.325581 0.471812 0.142 Uiso 1 1 calc R U . . .
H82B H 0.722173 0.400810 0.455218 0.142 Uiso 1 1 calc R U . . .
C83 C 0.6821(4) 0.8423(15) 0.2721(9) 0.197(5) Uani 1 1 d D U . . .
H83A H 0.692908 0.804096 0.294497 0.236 Uiso 1 1 calc R U . . .
H83B H 0.689607 0.874826 0.242190 0.236 Uiso 1 1 calc R U . . .
C84 C 0.6077(3) 0.3409(12) 0.5044(7) 0.133(5) Uani 1 1 d . . . . .
H84 H 0.601863 0.391131 0.482074 0.159 Uiso 1 1 calc R U . . .
C85 C 0.5466(3) 0.3569(10) 0.7144(7) 0.147(3) Uani 1 1 d D U . . .
H85 H 0.539270 0.352415 0.748184 0.176 Uiso 1 1 calc R U . . .
C86 C 0.5974(2) 0.3270(8) 0.5558(5) 0.114(3) Uani 1 1 d D U . . .
C87 C 0.5406(3) 0.4279(11) 0.6751(7) 0.141(3) Uani 1 1 d D U . . .
H87 H 0.529206 0.470417 0.683145 0.169 Uiso 1 1 calc R U . . .
C88 C 0.5510(2) 0.7920(11) 0.6392(7) 0.144(4) Uani 1 1 d D U . . .
H88A H 0.535152 0.784448 0.628622 0.172 Uiso 1 1 calc R U . . .
H88B H 0.552361 0.807131 0.679388 0.172 Uiso 1 1 calc R U . . .
C89 C 0.7095(2) 0.0565(9) 0.5079(7) 0.114(4) Uani 1 1 d D . . . .
H89 H 0.716397 0.028191 0.540188 0.137 Uiso 1 1 calc R U . . .
C90 C 0.6406(3) -0.0848(11) 0.5770(9) 0.185(5) Uani 1 1 d D U . . .
H90A H 0.650903 -0.121232 0.602084 0.222 Uiso 1 1 calc R U . . .
H90B H 0.649072 -0.059763 0.546284 0.222 Uiso 1 1 calc R U . . .
C91 C 0.5098(3) 0.6452(13) 0.4144(6) 0.146(4) Uani 1 1 d D U . . .
H91A H 0.496883 0.614556 0.395308 0.175 Uiso 1 1 calc R U . . .
H91B H 0.523205 0.613583 0.402259 0.175 Uiso 1 1 calc R U . . .
C92 C 0.7422(3) 0.0161(11) 0.4529(9) 0.141(6) Uani 1 1 d D . . . .
H92 H 0.749844 -0.010546 0.484609 0.169 Uiso 1 1 calc R U . . .
C93 C 0.61500(18) 0.5996(11) 0.6999(5) 0.106(4) Uani 1 1 d D . . . .
H93 H 0.606265 0.633383 0.724662 0.127 Uiso 1 1 calc R U . . .
C94 C 0.6744(4) 0.7087(15) 0.2102(9) 0.210(5) Uani 1 1 d D U . . .
H94A H 0.686078 0.740556 0.190358 0.252 Uiso 1 1 calc R U . . .
H94B H 0.663391 0.683853 0.181941 0.252 Uiso 1 1 calc R U . . .
C95 C 0.43218(19) 0.5755(19) 0.6249(6) 0.202(11) Uani 1 1 d D . . . .
H95 H 0.422392 0.557557 0.594585 0.243 Uiso 1 1 calc R U . . .
C96 C 0.6296(3) 0.3224(14) 0.4288(8) 0.187(6) Uani 1 1 d D U . . .
H96A H 0.645717 0.330571 0.428618 0.225 Uiso 1 1 calc R U . . .
H96B H 0.622552 0.383165 0.418381 0.225 Uiso 1 1 calc R U . . .
C97 C 0.6288(4) 0.1791(15) 0.2949(9) 0.230(5) Uani 1 1 d D U . . .
H97A H 0.635080 0.125265 0.316609 0.276 Uiso 1 1 calc R U . . .
H97B H 0.637124 0.185473 0.260833 0.276 Uiso 1 1 calc R U . . .
C98 C 0.6709(4) 0.9094(14) 0.3070(7) 0.180(4) Uani 1 1 d D U . . .
H98A H 0.656217 0.921252 0.288430 0.216 Uiso 1 1 calc R U . . .
H98B H 0.679118 0.969388 0.305757 0.216 Uiso 1 1 calc R U . . .
C99 C 0.6054(4) -0.1080(15) 0.5106(8) 0.207(5) Uani 1 1 d D U . . .
H99A H 0.591376 -0.143470 0.510871 0.248 Uiso 1 1 calc R U . . .
H99B H 0.602441 -0.042381 0.521912 0.248 Uiso 1 1 calc R U . . .
C100 C 0.6044(4) 0.1596(16) 0.2784(10) 0.248(6) Uani 1 1 d D U . . .
H10A H 0.595649 0.151732 0.311508 0.297 Uiso 1 1 calc R U . . .
H10B H 0.597890 0.210033 0.254392 0.297 Uiso 1 1 calc R U . . .
C101 C 0.6972(3) 0.5546(14) 0.2130(8) 0.181(4) Uani 1 1 d D U . . .
H10C H 0.709682 0.585062 0.195306 0.218 Uiso 1 1 calc R U . . .
H10D H 0.687576 0.523373 0.184067 0.218 Uiso 1 1 calc R U . . .
C102 C 0.6630(4) 0.7817(16) 0.2484(10) 0.208(5) Uani 1 1 d D U . . .
H10E H 0.652091 0.820432 0.226448 0.250 Uiso 1 1 calc R U . . .
H10F H 0.655486 0.749439 0.278487 0.250 Uiso 1 1 calc R U . . .
C103 C 0.7210(3) 0.0567(9) 0.4585(8) 0.129(6) Uani 1 1 d D . . . .
C104 C 0.6673(3) 0.8903(14) 0.3664(7) 0.172(4) Uani 1 1 d D U . . .
H10G H 0.663056 0.949880 0.384228 0.206 Uiso 1 1 calc R U . . .
H10H H 0.654828 0.846036 0.368373 0.206 Uiso 1 1 calc R U . . .
C105 C 0.6343(2) 0.5936(17) 0.3303(7) 0.174(9) Uani 1 1 d D . . . .
H105 H 0.639145 0.590487 0.293581 0.209 Uiso 1 1 calc R U . . .
C106 C 0.6221(3) 0.2463(14) 0.3863(7) 0.194(5) Uani 1 1 d D U . . .
H10I H 0.605840 0.244296 0.382346 0.233 Uiso 1 1 calc R U . . .
H10J H 0.627441 0.183747 0.399252 0.233 Uiso 1 1 calc R U . . .
C107 C 0.5125(3) 0.7498(14) 0.3344(6) 0.174(4) Uani 1 1 d D U . . .
H10K H 0.522925 0.700311 0.323715 0.209 Uiso 1 1 calc R U . . .
H10L H 0.498054 0.737171 0.315034 0.209 Uiso 1 1 calc R U . . .
C108 C 0.6123(2) 0.612(2) 0.3389(6) 0.251(16) Uani 1 1 d D . . . .
H108 H 0.602352 0.618685 0.307326 0.302 Uiso 1 1 calc R U . . .
C109 C 0.6133(4) -0.1085(16) 0.4542(9) 0.220(5) Uani 1 1 d D U . . .
H10M H 0.619735 -0.170973 0.446533 0.264 Uiso 1 1 calc R U . . .
H10N H 0.625099 -0.060864 0.451696 0.264 Uiso 1 1 calc R U . . .
C110 C 0.6848(4) 0.6233(15) 0.2463(9) 0.201(5) Uani 1 1 d D U . . .
H11C H 0.694770 0.649201 0.276369 0.241 Uiso 1 1 calc R U . . .
H11D H 0.672784 0.589451 0.264096 0.241 Uiso 1 1 calc R U . . .
C111 C 0.5948(4) -0.0872(19) 0.4100(8) 0.244(5) Uani 1 1 d D U . . .
H11E H 0.583065 -0.134887 0.412650 0.292 Uiso 1 1 calc R U . . .
H11F H 0.588427 -0.024869 0.417805 0.292 Uiso 1 1 calc R U . . .
C112 C 0.5207(4) 0.8444(14) 0.3182(9) 0.197(4) Uani 1 1 d D U . . .
H11G H 0.536390 0.847737 0.331535 0.236 Uiso 1 1 calc R U . . .
H11H H 0.520415 0.845636 0.277058 0.236 Uiso 1 1 calc R U . . .
C113 C 0.6065(5) 0.0666(15) 0.2463(10) 0.266(6) Uani 1 1 d D U . . .
H11I H 0.598262 0.079767 0.210575 0.320 Uiso 1 1 calc R U . . .
H11J H 0.622185 0.066372 0.237300 0.320 Uiso 1 1 calc R U . . .
C114 C 0.5206(5) 1.1025(18) 0.3488(11) 0.243(5) Uani 1 1 d D U . . .
H11K H 0.504702 1.116819 0.346106 0.291 Uiso 1 1 calc R U . . .
H11L H 0.528103 1.154440 0.329973 0.291 Uiso 1 1 calc R U . . .
C115 C 0.6812(2) 0.4358(9) 0.5235(5) 0.107(4) Uani 1 1 d . . . . .
H115 H 0.677487 0.370759 0.523047 0.128 Uiso 1 1 calc R U . . .
C116 C 0.6222(3) -0.1523(14) 0.5523(9) 0.200(5) Uani 1 1 d D U . . .
H11M H 0.629286 -0.205501 0.533753 0.240 Uiso 1 1 calc R U . . .
H11N H 0.614194 -0.178559 0.583474 0.240 Uiso 1 1 calc R U . . .
C117 C 0.5478(3) 0.9632(13) 0.6230(10) 0.184(4) Uani 1 1 d D U . . .
H11O H 0.531724 0.953908 0.616479 0.221 Uiso 1 1 calc R U . . .
H11P H 0.550807 0.975935 0.663134 0.221 Uiso 1 1 calc R U . . .
C118 C 0.5547(4) 1.0453(16) 0.5905(10) 0.206(5) Uani 1 1 d D U . . .
H11Q H 0.548723 1.102640 0.607661 0.247 Uiso 1 1 calc R U . . .
H11R H 0.570892 1.049550 0.594541 0.247 Uiso 1 1 calc R U . . .
C119 C 0.5482(4) 1.0474(15) 0.5307(10) 0.221(5) Uani 1 1 d D U . . .
H11S H 0.533626 1.017031 0.523811 0.265 Uiso 1 1 calc R U . . .
H11T H 0.559049 1.012898 0.509441 0.265 Uiso 1 1 calc R U . . .
C120 C 0.6026(4) -0.087(2) 0.3518(9) 0.262(5) Uani 1 1 d D U . . .
H12A H 0.606477 -0.153071 0.342750 0.315 Uiso 1 1 calc R U . . .
H12B H 0.616357 -0.050310 0.352333 0.315 Uiso 1 1 calc R U . . .
C121 C 0.6018(5) -0.0381(14) 0.2557(10) 0.270(6) Uani 1 1 d D U . . .
H12C H 0.594562 -0.065365 0.221506 0.325 Uiso 1 1 calc R U . . .
H12D H 0.615797 -0.072143 0.263814 0.325 Uiso 1 1 calc R U . . .
C122 C 0.5873(4) -0.0498(18) 0.3029(10) 0.266(6) Uani 1 1 d D U . . .
H12E H 0.575397 -0.095296 0.293267 0.319 Uiso 1 1 calc R U . . .
H12F H 0.580692 0.011114 0.312781 0.319 Uiso 1 1 calc R U . . .
C124 C 0.5484(5) 1.1357(18) 0.4496(11) 0.241(5) Uani 1 1 d D U . . .
H12G H 0.559959 1.087842 0.444609 0.289 Uiso 1 1 calc R U . . .
H12H H 0.553928 1.195424 0.434440 0.289 Uiso 1 1 calc R U . . .
C125 C 0.5471(5) 1.1500(15) 0.5126(11) 0.238(5) Uani 1 1 d D U . . .
H12I H 0.559660 1.186912 0.528742 0.286 Uiso 1 1 calc R U . . .
H12J H 0.533115 1.180263 0.521925 0.286 Uiso 1 1 calc R U . . .
C126 C 0.5283(5) 1.1062(18) 0.4113(11) 0.237(5) Uani 1 1 d D U . . .
H12K H 0.516269 1.142246 0.427344 0.284 Uiso 1 1 calc R U . . .
H12L H 0.525953 1.040377 0.423127 0.284 Uiso 1 1 calc R U . . .
C127 C 0.5240(4) 1.0151(17) 0.3160(11) 0.233(5) Uani 1 1 d D U . . .
H12M H 0.539727 0.997835 0.319087 0.280 Uiso 1 1 calc R U . . .
H12N H 0.519876 1.027643 0.276300 0.280 Uiso 1 1 calc R U . . .

loop_
_atom_site_aniso_label
_atom_site_aniso_U_11
_atom_site_aniso_U_22
_atom_site_aniso_U_33
_atom_site_aniso_U_23
_atom_site_aniso_U_13
_atom_site_aniso_U_12
PT1 0.0584(2) 0.0850(3) 0.0763(3) 0.0010(2) 0.01437(18) 0.00662(19)
PT2 0.0990(3) 0.0793(3) 0.0925(3) 0.0153(2) 0.0543(3) 0.0151(2)
PT3 0.1001(4) 0.1094(4) 0.1336(5) 0.0334(3) -0.0079(3) 0.0061(3)
O1 0.116(6) 0.087(5) 0.125(6) 0.002(4) 0.082(5) 0.002(4)
O2 0.072(5) 0.233(11) 0.081(5) -0.020(6) 0.011(4) -0.056(6)
O3 0.129(7) 0.088(5) 0.130(7) 0.011(5) 0.088(6) 0.014(5)
O5 0.073(6) 0.342(17) 0.078(6) 0.042(7) 0.015(4) 0.045(8)
O6 0.087(6) 0.186(10) 0.164(9) 0.087(8) 0.023(6) 0.031(7)
O34 0.122(6) 0.107(6) 0.168(7) 0.043(5) -0.005(5) 0.006(4)
N4 0.090(8) 0.121(9) 0.132(9) 0.018(7) 0.003(7) 0.014(7)
N8 0.069(6) 0.098(6) 0.096(6) -0.015(5) 0.029(5) -0.013(5)
N23 0.096(7) 0.100(7) 0.101(7) 0.012(5) 0.050(5) 0.011(5)
N26 0.117(9) 0.113(9) 0.130(10) 0.034(7) -0.007(8) 0.015(7)
N30 0.058(5) 0.162(9) 0.065(5) -0.002(5) 0.015(4) 0.020(5)
N37 0.139(9) 0.076(6) 0.121(8) 0.004(5) 0.070(7) 0.006(6)
C7 0.087(9) 0.159(13) 0.095(9) 0.027(9) 0.044(7) 0.016(9)
C9 0.124(10) 0.114(9) 0.107(9) 0.016(7) 0.072(8) 0.009(8)
C10 0.057(7) 0.196(15) 0.082(8) 0.006(8) 0.018(6) 0.000(8)
C11 0.140(8) 0.116(7) 0.110(5) -0.015(5) 0.054(5) -0.005(6)
C12 0.089(8) 0.144(12) 0.067(7) 0.024(7) 0.031(6) 0.038(8)
C13 0.242(11) 0.241(11) 0.160(9) 0.073(8) 0.080(9) 0.101(10)
C14 0.082(7) 0.111(9) 0.071(7) 0.004(6) 0.025(6) -0.007(7)
C15 0.066(7) 0.191(14) 0.076(8) -0.008(8) 0.008(6) -0.021(8)
C16 0.061(6) 0.164(12) 0.083(8) -0.001(8) 0.024(6) -0.006(7)
C17 0.091(8) 0.113(10) 0.077(7) 0.024(7) 0.038(6) 0.023(7)
C18 0.091(8) 0.088(8) 0.093(8) 0.002(6) 0.054(6) -0.004(6)
C19 0.091(8) 0.118(10) 0.086(8) 0.022(7) 0.041(6) 0.023(7)
C20 0.063(6) 0.103(8) 0.081(7) 0.008(6) 0.012(5) -0.002(6)
C21 0.109(9) 0.086(7) 0.114(9) 0.027(7) 0.067(7) 0.019(7)
C22 0.076(8) 0.181(14) 0.099(9) -0.013(9) 0.039(7) 0.022(8)
C24 0.096(8) 0.099(8) 0.090(8) 0.003(6) 0.047(6) 0.015(7)
C25 0.057(6) 0.105(8) 0.084(7) -0.016(6) 0.006(5) -0.008(5)
C27 0.088(8) 0.139(11) 0.081(7) 0.019(7) 0.031(6) 0.032(8)
C28 0.165(9) 0.150(8) 0.126(7) -0.013(6) 0.030(6) -0.005(6)
C29 0.071(7) 0.100(8) 0.078(7) -0.012(6) 0.024(6) 0.016(6)
C31 0.090(9) 0.206(16) 0.080(8) -0.017(9) 0.008(7) -0.019(9)
C32 0.096(10) 0.070(8) 0.171(15) -0.006(9) 0.025(10) -0.006(7)
C33 0.101(11) 0.092(9) 0.185(16) 0.031(10) 0.022(10) -0.005(8)
C35 0.102(6) 0.089(5) 0.168(7) -0.018(5) -0.005(5) -0.026(4)
C36 0.090(8) 0.099(8) 0.094(8) 0.006(6) 0.029(6) -0.005(6)
C38 0.108(10) 0.140(11) 0.121(10) 0.034(9) 0.057(8) 0.016(9)
C39 0.114(9) 0.089(8) 0.102(9) 0.024(7) 0.064(7) 0.022(7)
C40 0.123(12) 0.080(9) 0.171(16) 0.013(9) 0.022(11) 0.005(8)
C41 0.089(8) 0.085(8) 0.091(7) 0.019(6) 0.048(6) 0.017(6)
C42 0.072(8) 0.27(2) 0.089(10) -0.025(11) 0.035(7) -0.013(10)
C43 0.157(8) 0.143(7) 0.115(6) -0.018(5) 0.040(6) -0.001(6)
C44 0.071(7) 0.176(8) 0.137(9) -0.041(8) 0.020(7) -0.008(6)
C45 0.059(6) 0.085(7) 0.090(8) -0.002(6) 0.013(6) -0.001(5)
C46 0.087(8) 0.140(11) 0.065(7) -0.007(7) 0.031(6) -0.026(8)
C47 0.079(8) 0.109(9) 0.104(9) 0.002(7) 0.027(7) -0.008(6)
C48 0.168(18) 0.082(10) 0.21(2) -0.014(11) 0.037(15) -0.008(11)
C49 0.062(7) 0.127(10) 0.099(9) 0.024(7) 0.014(6) -0.006(6)
C50 0.133(8) 0.088(7) 0.124(7) 0.011(6) 0.077(6) 0.034(7)
C51 0.120(6) 0.098(6) 0.171(7) -0.007(5) 0.006(5) -0.027(4)
C52 0.096(10) 0.083(9) 0.177(15) 0.036(10) 0.018(10) -0.007(8)
C53 0.068(9) 0.47(4) 0.083(10) -0.014(15) 0.023(7) -0.013(14)
C54 0.092(6) 0.093(6) 0.153(7) -0.012(5) -0.019(5) -0.012(4)
C55 0.050(6) 0.174(13) 0.083(8) 0.004(8) 0.017(6) 0.024(7)
C56 0.101(6) 0.100(6) 0.183(8) -0.022(6) 0.005(5) -0.027(4)
C57 0.225(11) 0.236(10) 0.192(10) 0.038(9) 0.055(9) 0.007(9)
C58 0.049(6) 0.120(9) 0.093(8) -0.009(6) 0.008(5) 0.009(6)
C59 0.093(9) 0.218(18) 0.076(8) -0.015(10) 0.030(7) -0.057(11)
C60 0.141(8) 0.106(7) 0.119(6) -0.017(6) 0.054(6) -0.003(6)
C61 0.135(7) 0.108(7) 0.184(8) -0.005(6) 0.019(6) -0.025(5)
C62 0.058(8) 0.38(3) 0.104(11) 0.007(14) 0.019(8) 0.041(12)
C63 0.169(9) 0.141(8) 0.144(7) 0.007(7) 0.048(6) 0.037(7)
C64 0.090(9) 0.130(11) 0.151(13) 0.001(10) 0.065(10) 0.001(8)
C65 0.096(9) 0.153(12) 0.090(8) -0.008(8) 0.042(7) -0.040(8)
C66 0.106(9) 0.105(9) 0.078(7) 0.012(6) 0.038(6) -0.004(7)
C67 0.090(10) 0.067(7) 0.170(15) 0.027(8) -0.017(10) -0.006(7)
C68 0.055(7) 0.247(18) 0.067(7) -0.004(9) -0.015(6) 0.011(8)
C69 0.125(13) 0.100(10) 0.128(13) 0.021(9) -0.011(10) -0.004(9)
C70 0.199(12) 0.132(9) 0.215(11) 0.056(8) 0.089(9) 0.057(7)
C71 0.130(11) 0.092(8) 0.098(9) 0.007(7) 0.033(8) -0.020(8)
C72 0.200(13) 0.136(10) 0.192(12) 0.053(9) 0.065(11) 0.064(8)
C73 0.114(8) 0.171(8) 0.192(9) -0.051(7) 0.026(7) 0.003(7)
C74 0.118(8) 0.242(11) 0.125(7) 0.035(8) 0.031(7) 0.026(9)
C75 0.179(9) 0.163(8) 0.158(8) 0.012(6) 0.025(8) -0.012(6)
C76 0.117(6) 0.098(6) 0.156(7) 0.013(5) -0.006(5) -0.006(4)
C77 0.048(6) 0.213(15) 0.069(7) -0.008(8) 0.010(5) 0.011(7)
C78 0.150(8) 0.117(7) 0.144(7) 0.003(6) 0.060(6) 0.049(7)
C79 0.123(7) 0.097(6) 0.159(7) 0.003(5) -0.002(5) -0.020(4)
C80 0.071(8) 0.149(12) 0.127(11) 0.028(9) 0.041(7) 0.010(7)
C81 0.131(15) 0.097(11) 0.24(2) 0.000(14) 0.010(17) 0.015(10)
C82 0.145(9) 0.102(7) 0.113(6) -0.011(6) 0.065(6) -0.008(7)
C83 0.217(11) 0.193(10) 0.182(9) 0.009(7) 0.024(8) 0.015(8)
C84 0.109(12) 0.134(13) 0.154(15) 0.032(11) -0.014(11) -0.010(10)
C85 0.133(8) 0.116(7) 0.193(8) -0.013(6) 0.024(6) -0.026(6)
C86 0.100(6) 0.090(6) 0.149(7) 0.000(5) -0.017(5) -0.003(4)
C87 0.122(7) 0.111(7) 0.190(9) -0.021(6) 0.015(6) -0.021(6)
C88 0.089(7) 0.180(8) 0.164(9) -0.055(7) 0.021(7) -0.002(6)
C89 0.112(12) 0.082(9) 0.148(14) 0.012(9) -0.011(10) -0.013(8)
C90 0.195(11) 0.122(9) 0.248(10) 0.050(8) 0.097(8) 0.047(7)
C91 0.100(8) 0.238(11) 0.103(8) 0.024(8) 0.029(7) 0.029(9)
C92 0.106(12) 0.100(11) 0.21(2) 0.018(12) -0.015(12) 0.005(9)
C93 0.064(7) 0.181(14) 0.076(8) -0.013(8) 0.022(6) -0.025(8)
C94 0.226(11) 0.207(9) 0.194(10) -0.003(7) 0.001(9) 0.037(8)
C95 0.058(8) 0.46(4) 0.084(10) 0.022(15) 0.004(7) -0.006(13)
C96 0.197(12) 0.217(13) 0.154(10) 0.087(8) 0.063(11) 0.097(11)
C97 0.268(11) 0.257(11) 0.173(10) 0.055(8) 0.085(10) 0.108(11)
C98 0.199(10) 0.178(9) 0.165(8) 0.024(7) 0.019(8) 0.013(8)
C99 0.202(11) 0.158(9) 0.268(10) 0.035(9) 0.085(8) 0.072(8)
C100 0.283(12) 0.269(11) 0.199(10) 0.035(9) 0.075(10) 0.090(11)
C101 0.195(10) 0.180(9) 0.172(9) 0.024(6) 0.028(8) 0.006(7)
C102 0.222(11) 0.201(9) 0.200(10) -0.004(7) 0.006(9) 0.027(8)
C103 0.120(13) 0.063(8) 0.198(18) 0.013(10) -0.050(13) -0.005(8)
C104 0.192(9) 0.157(9) 0.167(8) 0.024(7) 0.019(7) 0.018(8)
C105 0.071(9) 0.34(3) 0.112(12) -0.046(14) 0.036(9) 0.006(13)
C106 0.213(11) 0.222(12) 0.152(10) 0.079(7) 0.068(9) 0.105(10)
C107 0.150(9) 0.240(9) 0.135(7) 0.044(8) 0.043(7) 0.015(9)
C108 0.094(12) 0.56(5) 0.102(12) -0.094(19) 0.031(9) -0.086(19)
C109 0.219(11) 0.180(10) 0.271(10) 0.054(10) 0.100(8) 0.088(9)
C110 0.219(11) 0.195(9) 0.188(10) 0.006(7) 0.016(9) 0.021(8)
C111 0.248(12) 0.222(10) 0.270(10) 0.046(10) 0.088(9) 0.104(10)
C112 0.187(10) 0.242(10) 0.166(8) 0.050(8) 0.051(8) 0.008(9)
C113 0.303(12) 0.278(12) 0.225(10) 0.022(9) 0.086(10) 0.091(11)
C114 0.263(12) 0.217(9) 0.253(11) 0.036(10) 0.056(10) 0.026(10)
C115 0.124(10) 0.088(8) 0.114(9) 0.005(7) 0.062(8) -0.004(7)
C116 0.197(11) 0.141(9) 0.268(10) 0.037(8) 0.078(9) 0.051(7)
C117 0.144(9) 0.179(8) 0.232(10) -0.050(8) 0.031(8) 0.017(8)
C118 0.183(10) 0.177(8) 0.260(10) -0.035(9) 0.033(10) 0.023(9)
C119 0.225(10) 0.175(9) 0.265(10) -0.020(9) 0.034(10) 0.026(10)
C120 0.278(12) 0.249(11) 0.269(10) 0.041(10) 0.088(9) 0.106(10)
C121 0.298(12) 0.273(11) 0.247(10) 0.014(10) 0.081(9) 0.095(12)
C122 0.284(13) 0.260(11) 0.261(10) 0.029(10) 0.081(9) 0.100(11)
C124 0.264(12) 0.174(9) 0.286(10) 0.000(9) 0.039(10) 0.043(10)
C125 0.254(11) 0.176(9) 0.288(10) -0.016(9) 0.033(11) 0.031(10)
C126 0.266(12) 0.183(10) 0.264(10) 0.013(10) 0.041(10) 0.037(10)
C127 0.248(11) 0.235(10) 0.223(10) 0.034(9) 0.065(10) 0.006(10)

loop_
_atom_type_symbol
_atom_type_description
_atom_type_scat_dispersion_real
_atom_type_scat_dispersion_imag
_atom_type_scat_source
C C 0.0033 0.0016
;
International Tables for Crystallography
(Vol. C, Tables 4.2.6.8 and 6.1.1.4)
;
H H 0.0000 0.0000
;
International Tables for Crystallography
(Vol. C, Table 6.1.1.4)
;
N N 0.0061 0.0033
;
International Tables for Crystallography
(Vol. C, Tables 4.2.6.8 and 6.1.1.4)
;
O O 0.0106 0.0060
;
International Tables for Crystallography
(Vol. C, Tables 4.2.6.8 and 6.1.1.4)
;
Pt Pt -1.7033 8.3905
;
International Tables for Crystallography
(Vol. C, Tables 4.2.6.8 and 6.1.1.4)
;

loop_
_geom_angle_atom_site_label_1
_geom_angle_atom_site_label_2
_geom_angle_atom_site_label_3
_geom_angle
_geom_angle_site_symmetry_1
_geom_angle_site_symmetry_3
_geom_angle_publ_flag
O5 PT1 O2 177.8(4) . . ?
O5 PT1 N30 90.0(4) . . ?
O2 PT1 N30 92.1(3) . . ?
O5 PT1 N8 90.4(4) . . ?
O2 PT1 N8 87.5(3) . . ?
N30 PT1 N8 179.1(4) . . ?
O3 PT2 N23 92.4(3) . . ?
O3 PT2 O1 178.5(3) . . ?
N23 PT2 O1 86.2(3) . . ?
O3 PT2 N37 89.0(4) . . ?
N23 PT2 N37 178.5(4) . . ?
O1 PT2 N37 92.4(3) . . ?
O34 PT3 O6 177.4(5) . . ?
O34 PT3 N26 86.4(5) . . ?
O6 PT3 N26 92.2(5) . . ?
O34 PT3 N4 93.0(5) . . ?
O6 PT3 N4 88.4(5) . . ?
N26 PT3 N4 177.7(5) . . ?
C18 O1 PT2 126.2(7) . . ?
C25 O2 PT1 128.1(7) . . ?
C39 O3 PT2 126.1(7) . . ?
C10 O5 PT1 125.4(8) . . ?
C52 O6 PT3 126.2(9) . . ?
C76 O34 PT3 128.9(8) . . ?
C84 N4 C96 116.8(13) . . ?
C84 N4 PT3 122.5(12) . . ?
C96 N4 PT3 120.6(10) . . ?
C20 N8 C44 117.9(10) . . ?
C20 N8 PT1 122.0(8) . . ?
C44 N8 PT1 120.1(7) . . ?
C21 N23 C50 115.1(10) . . ?
C21 N23 PT2 123.0(8) . . ?
C50 N23 PT2 121.7(7) . . ?
C69 N26 C72 117.5(13) . . ?
C69 N26 PT3 122.6(11) . . ?
C72 N26 PT3 119.9(11) . . ?
C77 N30 C91 118.5(10) . . ?
C77 N30 PT1 123.1(8) . . ?
C91 N30 PT1 118.3(8) . . ?
C115 N37 C82 118.5(10) . . ?
C115 N37 PT2 124.9(8) . . ?
C82 N37 PT2 116.6(8) . . ?
C38 C7 C12 121.0(12) . . ?
C38 C7 H7 119.5 . . ?
C12 C7 H7 119.5 . . ?
C41 C9 C19 121.1(11) . . ?
C41 C9 H9 119.5 . . ?
C19 C9 H9 119.5 . . ?
O5 C10 C53 118.5(11) . . ?
O5 C10 C45 122.2(10) . . ?
C53 C10 C45 119.1(11) . . ?
C43 C11 C60 111.4(12) . . ?
C43 C11 H11A 109.3 . . ?
C60 C11 H11A 109.3 . . ?
C43 C11 H11B 109.3 . . ?
C60 C11 H11B 109.3 . . ?
H11A C11 H11B 108.0 . . ?
C27 C12 C7 121.7(11) . . ?
C27 C12 H12 119.2 . . ?
C7 C12 H12 119.2 . . ?
C106 C13 C97 105.5(16) . . ?
C106 C13 H13A 110.6 . . ?
C97 C13 H13A 110.6 . . ?
C106 C13 H13B 110.6 . . ?
C97 C13 H13B 110.6 . . ?
H13A C13 H13B 108.8 . . ?
C46 C14 C16 119.1(10) . . ?
C46 C14 C36 119.3(9) . . ?
C16 C14 C36 121.6(11) . . ?
C29 C15 C25 122.6(10) . . ?
C29 C15 H15 118.7 . . ?
C25 C15 H15 118.7 . . ?
C93 C16 C14 119.6(12) . . ?
C93 C16 H16 120.2 . . ?
C14 C16 H16 120.2 . . ?
C24 C17 C27 122.0(11) . . ?
C24 C17 C19 119.6(9) . . ?
C27 C17 C19 118.4(10) . . ?
O1 C18 C66 124.9(9) . . ?
O1 C18 C36 116.0(10) . . ?
C66 C18 C36 119.0(10) . . ?
C9 C19 C38 121.7(12) . . ?
C9 C19 C17 118.3(10) . . ?
C38 C19 C17 119.9(10) . . ?
N8 C20 C45 128.3(10) . . ?
N8 C20 H20 115.9 . . ?
C45 C20 H20 115.9 . . ?
N23 C21 C41 128.3(11) . . ?
N23 C21 H21 115.8 . . ?
C41 C21 H21 115.8 . . ?
C62 C22 C31 121.2(12) . . ?
C62 C22 H22 119.4 . . ?
C31 C22 H22 119.4 . . ?
C17 C24 C39 121.8(11) . . ?
C17 C24 H24 119.1 . . ?
C39 C24 H24 119.1 . . ?
O2 C25 C15 118.7(9) . . ?
O2 C25 C58 122.0(9) . . ?
C15 C25 C58 119.2(9) . . ?
C12 C27 C17 119.7(12) . . ?
C12 C27 H27 120.2 . . ?
C17 C27 H27 120.2 . . ?
C75 C28 C43 117.1(15) . . ?
C75 C28 H28A 108.0 . . ?
C43 C28 H28A 108.0 . . ?
C75 C28 H28B 108.0 . . ?
C43 C28 H28B 108.0 . . ?
H28A C28 H28B 107.3 . . ?
C15 C29 C55 120.3(9) . . ?
C15 C29 C31 122.9(10) . . ?
C55 C29 C31 116.7(9) . . ?
C22 C31 C29 121.5(11) . . ?
C22 C31 H31 119.2 . . ?
C29 C31 H31 119.2 . . ?
C40 C32 C103 121.3(14) . . ?
C40 C32 C33 120.4(15) . . ?
C103 C32 C33 118.3(14) . . ?
C52 C33 C32 120.0(15) . . ?
C52 C33 H33 120.0 . . ?
C32 C33 H33 120.0 . . ?
C54 C35 C56 122.1(14) . . ?
C54 C35 C51 117.8(13) . . ?
C56 C35 C51 120.0(14) . . ?
C18 C36 C14 122.0(10) . . ?
C18 C36 H36 119.0 . . ?
C14 C36 H36 119.0 . . ?
C7 C38 C19 119.3(13) . . ?
C7 C38 H38 120.3 . . ?
C19 C38 H38 120.3 . . ?
O3 C39 C41 123.9(9) . . ?
O3 C39 C24 117.9(10) . . ?
C41 C39 C24 118.2(10) . . ?
C48 C40 C32 120.9(16) . . ?
C48 C40 H40 119.6 . . ?
C32 C40 H40 119.6 . . ?
C39 C41 C9 120.8(10) . . ?
C39 C41 C21 123.7(9) . . ?
C9 C41 C21 115.4(10) . . ?
C47 C42 C108 117.2(12) . . ?
C47 C42 C53 120.7(11) . . ?
C108 C42 C53 122.2(13) . . ?
C28 C43 C11 112.6(13) . . ?
C28 C43 H43A 109.1 . . ?
C11 C43 H43A 109.1 . . ?
C28 C43 H43B 109.1 . . ?
C11 C43 H43B 109.1 . . ?
H43A C43 H43B 107.8 . . ?
N8 C44 C88 115.5(13) . . ?
N8 C44 H44A 108.4 . . ?
C88 C44 H44A 108.4 . . ?
N8 C44 H44B 108.4 . . ?
C88 C44 H44B 108.4 . . ?
H44A C44 H44B 107.5 . . ?
C49 C45 C10 118.5(10) . . ?
C49 C45 C20 117.7(10) . . ?
C10 C45 C20 123.4(9) . . ?
C14 C46 C71 118.6(9) . . ?
C14 C46 C65 122.5(10) . . ?
C71 C46 C65 118.9(11) . . ?
C42 C47 C49 116.6(10) . . ?
C42 C47 C80 119.4(11) . . ?
C49 C47 C80 123.7(11) . . ?
C40 C48 C81 119.0(18) . . ?
C40 C48 H48 120.5 . . ?
C81 C48 H48 120.5 . . ?
C45 C49 C47 124.1(11) . . ?
C45 C49 H49 117.9 . . ?
C47 C49 H49 117.9 . . ?
N23 C50 C78 111.3(11) . . ?
N23 C50 H50A 109.4 . . ?
C78 C50 H50A 109.4 . . ?
N23 C50 H50B 109.4 . . ?
C78 C50 H50B 109.4 . . ?
H50A C50 H50B 108.0 . . ?
C79 C51 C61 118.5(13) . . ?
C79 C51 C35 121.4(12) . . ?
C61 C51 C35 120.1(13) . . ?
O6 C52 C67 123.4(15) . . ?
O6 C52 C33 115.3(12) . . ?
C67 C52 C33 121.3(15) . . ?
C10 C53 C42 120.9(12) . . ?
C10 C53 H53 119.5 . . ?
C42 C53 H53 119.5 . . ?
C35 C54 C86 122.7(13) . . ?
C35 C54 H54 118.7 . . ?
C86 C54 H54 118.7 . . ?
C95 C55 C29 120.9(10) . . ?
C95 C55 C68 123.7(11) . . ?
C29 C55 C68 115.4(9) . . ?
C87 C56 C35 118.8(15) . . ?
C87 C56 H56 120.6 . . ?
C35 C56 H56 120.6 . . ?
C112 C57 C127 108(2) . . ?
C112 C57 H57A 110.1 . . ?
C127 C57 H57A 110.1 . . ?
C112 C57 H57B 110.1 . . ?
C127 C57 H57B 110.1 . . ?
H57A C57 H57B 108.4 . . ?
C68 C58 C25 115.6(10) . . ?
C68 C58 C77 120.2(9) . . ?
C25 C58 C77 124.1(9) . . ?
C65 C59 C93 122.4(12) . . ?
C65 C59 H59 118.8 . . ?
C93 C59 H59 118.8 . . ?
C82 C60 C11 108.3(11) . . ?
C82 C60 H60A 110.0 . . ?
C11 C60 H60A 110.0 . . ?
C82 C60 H60B 110.0 . . ?
C11 C60 H60B 110.0 . . ?
H60A C60 H60B 108.4 . . ?
C85 C61 C51 119.1(15) . . ?
C85 C61 H61 120.5 . . ?
C51 C61 H61 120.5 . . ?
C22 C62 C95 118.7(12) . . ?
C22 C62 H62 120.7 . . ?
C95 C62 H62 120.7 . . ?
C104 C63 C78 110.6(14) . . ?
C104 C63 H63A 109.5 . . ?
C78 C63 H63A 109.5 . . ?
C104 C63 H63B 109.5 . . ?
C78 C63 H63B 109.5 . . ?
H63A C63 H63B 108.1 . . ?
C105 C64 C80 117.9(12) . . ?
C105 C64 H64 121.1 . . ?
C80 C64 H64 121.1 . . ?
C59 C65 C46 116.2(12) . . ?
C59 C65 H65 121.9 . . ?
C46 C65 H65 121.9 . . ?
C18 C66 C71 118.8(10) . . ?
C18 C66 C115 124.7(9) . . ?
C71 C66 C115 116.4(11) . . ?
C89 C67 C69 117.3(14) . . ?
C89 C67 C52 117.8(15) . . ?
C69 C67 C52 124.1(14) . . ?
C55 C68 C58 126.6(10) . . ?
C55 C68 H68 116.7 . . ?
C58 C68 H68 116.7 . . ?
N26 C69 C67 128.8(14) . . ?
N26 C69 H69 115.6 . . ?
C67 C69 H69 115.6 . . ?
C90 C70 C72 108.0(16) . . ?
C90 C70 H70A 110.1 . . ?
C72 C70 H70A 110.1 . . ?
C90 C70 H70B 110.1 . . ?
C72 C70 H70B 110.1 . . ?
H70A C70 H70B 108.4 . . ?
C46 C71 C66 122.1(11) . . ?
C46 C71 H71 118.9 . . ?
C66 C71 H71 118.9 . . ?
N26 C72 C70 109.4(17) . . ?
N26 C72 H72A 109.8 . . ?
C70 C72 H72A 109.8 . . ?
N26 C72 H72B 109.8 . . ?
C70 C72 H72B 109.8 . . ?
H72A C72 H72B 108.2 . . ?
C88 C73 C117 109.6(15) . . ?
C88 C73 H73A 109.8 . . ?
C117 C73 H73A 109.8 . . ?
C88 C73 H73B 109.8 . . ?
C117 C73 H73B 109.8 . . ?
H73A C73 H73B 108.2 . . ?
C91 C74 C107 105.6(14) . . ?
C91 C74 H74A 110.6 . . ?
C107 C74 H74A 110.6 . . ?
C91 C74 H74B 110.6 . . ?
C107 C74 H74B 110.6 . . ?
H74A C74 H74B 108.8 . . ?
C28 C75 C101 116.9(17) . . ?
C28 C75 H75A 108.1 . . ?
C101 C75 H75A 108.1 . . ?
C28 C75 H75B 108.1 . . ?
C101 C75 H75B 108.1 . . ?
H75A C75 H75B 107.3 . . ?
O34 C76 C79 118.1(10) . . ?
O34 C76 C86 122.1(10) . . ?
C79 C76 C86 119.8(6) . . ?
N30 C77 C58 129.8(10) . . ?
N30 C77 H77 115.1 . . ?
C58 C77 H77 115.1 . . ?
C50 C78 C63 107.0(12) . . ?
C50 C78 H78A 110.3 . . ?
C63 C78 H78A 110.3 . . ?
C50 C78 H78B 110.3 . . ?
C63 C78 H78B 110.3 . . ?
H78A C78 H78B 108.6 . . ?
C51 C79 C76 119.0(9) . . ?
C51 C79 H79 120.5 . . ?
C76 C79 H79 120.5 . . ?
C64 C80 C47 122.2(13) . . ?
C64 C80 H80 118.9 . . ?
C47 C80 H80 118.9 . . ?
C92 C81 C48 120.7(19) . . ?
C92 C81 H81 119.7 . . ?
C48 C81 H81 119.7 . . ?
N37 C82 C60 108.7(11) . . ?
N37 C82 H82A 109.9 . . ?
C60 C82 H82A 109.9 . . ?
N37 C82 H82B 109.9 . . ?
C60 C82 H82B 109.9 . . ?
H82A C82 H82B 108.3 . . ?
C98 C83 C102 102.2(19) . . ?
C98 C83 H83A 111.3 . . ?
C102 C83 H83A 111.3 . . ?
C98 C83 H83B 111.3 . . ?
C102 C83 H83B 111.3 . . ?
H83A C83 H83B 109.2 . . ?
N4 C84 C86 129.5(15) . . ?
N4 C84 H84 115.2 . . ?
C86 C84 H84 115.2 . . ?
C61 C85 C87 119.2(16) . . ?
C61 C85 H85 120.4 . . ?
C87 C85 H85 120.4 . . ?
C54 C86 C76 119.2(10) . . ?
C54 C86 C84 117.4(12) . . ?
C76 C86 C84 123.4(12) . . ?
C56 C87 C85 122.7(15) . . ?
C56 C87 H87 118.7 . . ?
C85 C87 H87 118.7 . . ?
C73 C88 C44 114.9(13) . . ?
C73 C88 H88A 108.5 . . ?
C44 C88 H88A 108.5 . . ?
C73 C88 H88B 108.5 . . ?
C44 C88 H88B 108.5 . . ?
H88A C88 H88B 107.5 . . ?
C67 C89 C103 123.8(15) . . ?
C67 C89 H89 118.1 . . ?
C103 C89 H89 118.1 . . ?
C70 C90 C116 112.6(17) . . ?
C70 C90 H90A 109.1 . . ?
C116 C90 H90A 109.1 . . ?
C70 C90 H90B 109.1 . . ?
C116 C90 H90B 109.1 . . ?
H90A C90 H90B 107.8 . . ?
N30 C91 C74 110.6(13) . . ?
N30 C91 H91A 109.5 . . ?
C74 C91 H91A 109.5 . . ?
N30 C91 H91B 109.5 . . ?
C74 C91 H91B 109.5 . . ?
H91A C91 H91B 108.1 . . ?
C81 C92 C103 121.5(18) . . ?
C81 C92 H92 119.3 . . ?
C103 C92 H92 119.3 . . ?
C16 C93 C59 120.1(12) . . ?
C16 C93 H93 120.0 . . ?
C59 C93 H93 120.0 . . ?
C102 C94 C110 110.8(18) . . ?
C102 C94 H94A 109.5 . . ?
C110 C94 H94A 109.5 . . ?
C102 C94 H94B 109.5 . . ?
C110 C94 H94B 109.5 . . ?
H94A C94 H94B 108.1 . . ?
C55 C95 C62 120.7(13) . . ?
C55 C95 H95 119.6 . . ?
C62 C95 H95 119.6 . . ?
N4 C96 C106 110.1(14) . . ?
N4 C96 H96A 109.6 . . ?
C106 C96 H96A 109.6 . . ?
N4 C96 H96B 109.6 . . ?
C106 C96 H96B 109.6 . . ?
H96A C96 H96B 108.1 . . ?
C13 C97 C100 111.1(15) . . ?
C13 C97 H97A 109.4 . . ?
C100 C97 H97A 109.4 . . ?
C13 C97 H97B 109.4 . . ?
C100 C97 H97B 109.4 . . ?
H97A C97 H97B 108.0 . . ?
C83 C98 C104 122.1(19) . . ?
C83 C98 H98A 106.8 . . ?
C104 C98 H98A 106.8 . . ?
C83 C98 H98B 106.8 . . ?
C104 C98 H98B 106.8 . . ?
H98A C98 H98B 106.7 . . ?
C109 C99 C116 111.2(17) . . ?
C109 C99 H99A 109.4 . . ?
C116 C99 H99A 109.4 . . ?
C109 C99 H99B 109.4 . . ?
C116 C99 H99B 109.4 . . ?
H99A C99 H99B 108.0 . . ?
C113 C100 C97 100.2(15) . . ?
C113 C100 H10A 111.7 . . ?
C97 C100 H10A 111.7 . . ?
C113 C100 H10B 111.7 . . ?
C97 C100 H10B 111.7 . . ?
H10A C100 H10B 109.5 . . ?
C110 C101 C75 100.4(15) . . ?
C110 C101 H10C 111.7 . . ?
C75 C101 H10C 111.7 . . ?
C110 C101 H10D 111.7 . . ?
C75 C101 H10D 111.7 . . ?
H10C C101 H10D 109.5 . . ?
C83 C102 C94 103.8(19) . . ?
C83 C102 H10E 111.0 . . ?
C94 C102 H10E 111.0 . . ?
C83 C102 H10F 111.0 . . ?
C94 C102 H10F 111.0 . . ?
H10E C102 H10F 109.0 . . ?
C89 C103 C32 118.5(14) . . ?
C89 C103 C92 124.9(16) . . ?
C32 C103 C92 116.4(16) . . ?
C63 C104 C98 114.9(17) . . ?
C63 C104 H10G 108.5 . . ?
C98 C104 H10G 108.6 . . ?
C63 C104 H10H 108.6 . . ?
C98 C104 H10H 108.6 . . ?
H10G C104 H10H 107.5 . . ?
C64 C105 C108 119.7(14) . . ?
C64 C105 H105 120.2 . . ?
C108 C105 H105 120.2 . . ?
C96 C106 C13 108.9(16) . . ?
C96 C106 H10I 109.9 . . ?
C13 C106 H10I 109.9 . . ?
C96 C106 H10J 109.9 . . ?
C13 C106 H10J 109.9 . . ?
H10I C106 H10J 108.3 . . ?
C112 C107 C74 108.6(17) . . ?
C112 C107 H10K 110.0 . . ?
C74 C107 H10K 110.0 . . ?
C112 C107 H10L 110.0 . . ?
C74 C107 H10L 110.0 . . ?
H10K C107 H10L 108.3 . . ?
C105 C108 C42 123.3(15) . . ?
C105 C108 H108 118.4 . . ?
C42 C108 H108 118.4 . . ?
C99 C109 C111 111.8(16) . . ?
C99 C109 H10M 109.3 . . ?
C111 C109 H10M 109.3 . . ?
C99 C109 H10N 109.3 . . ?
C111 C109 H10N 109.3 . . ?
H10M C109 H10N 107.9 . . ?
C101 C110 C94 113.5(17) . . ?
C101 C110 H11C 108.9 . . ?
C94 C110 H11C 108.9 . . ?
C101 C110 H11D 108.9 . . ?
C94 C110 H11D 108.9 . . ?
H11C C110 H11D 107.7 . . ?
C120 C111 C109 113(2) . . ?
C120 C111 H11E 109.0 . . ?
C109 C111 H11E 109.0 . . ?
C120 C111 H11F 109.0 . . ?
C109 C111 H11F 109.0 . . ?
H11E C111 H11F 107.8 . . ?
C57 C112 C107 122.0(19) . . ?
C57 C112 H11G 106.8 . . ?
C107 C112 H11G 106.8 . . ?
C57 C112 H11H 106.8 . . ?
C107 C112 H11H 106.8 . . ?
H11G C112 H11H 106.7 . . ?
C121 C113 C100 137(2) . . ?
C121 C113 H11I 102.8 . . ?
C100 C113 H11I 102.8 . . ?
C121 C113 H11J 102.8 . . ?
C100 C113 H11J 102.8 . . ?
H11I C113 H11J 105.0 . . ?
C127 C114 C126 120(2) . . ?
C127 C114 H11K 107.3 . . ?
C126 C114 H11K 107.3 . . ?
C127 C114 H11L 107.3 . . ?
C126 C114 H11L 107.3 . . ?
H11K C114 H11L 106.9 . . ?
N37 C115 C66 126.7(11) . . ?
N37 C115 H115 116.6 . . ?
C66 C115 H115 116.6 . . ?
C99 C116 C90 115.9(18) . . ?
C99 C116 H11M 108.3 . . ?
C90 C116 H11M 108.3 . . ?
C99 C116 H11N 108.3 . . ?
C90 C116 H11N 108.3 . . ?
H11M C116 H11N 107.4 . . ?
C118 C117 C73 112.1(18) . . ?
C118 C117 H11O 109.2 . . ?
C73 C117 H11O 109.2 . . ?
C118 C117 H11P 109.2 . . ?
C73 C117 H11P 109.2 . . ?
H11O C117 H11P 107.9 . . ?
C119 C118 C117 118(2) . . ?
C119 C118 H11Q 107.9 . . ?
C117 C118 H11Q 107.9 . . ?
C119 C118 H11R 107.9 . . ?
C117 C118 H11R 107.9 . . ?
H11Q C118 H11R 107.2 . . ?
C118 C119 C125 108(2) . . ?
C118 C119 H11S 110.2 . . ?
C125 C119 H11S 110.2 . . ?
C118 C119 H11T 110.2 . . ?
C125 C119 H11T 110.2 . . ?
H11S C119 H11T 108.5 . . ?
C111 C120 C122 120.0(19) . . ?
C111 C120 H12A 107.3 . . ?
C122 C120 H12A 107.3 . . ?
C111 C120 H12B 107.3 . . ?
C122 C120 H12B 107.3 . . ?
H12A C120 H12B 106.9 . . ?
C122 C121 C113 110.2(16) . . ?
C122 C121 H12C 109.6 . . ?
C113 C121 H12C 109.6 . . ?
C122 C121 H12D 109.6 . . ?
C113 C121 H12D 109.6 . . ?
H12C C121 H12D 108.1 . . ?
C121 C122 C120 105.2(18) . . ?
C121 C122 H12E 110.7 . . ?
C120 C122 H12E 110.7 . . ?
C121 C122 H12F 110.7 . . ?
C120 C122 H12F 110.7 . . ?
H12E C122 H12F 108.8 . . ?
C125 C124 C126 123(3) . . ?
C125 C124 H12G 106.7 . . ?
C126 C124 H12G 106.7 . . ?
C125 C124 H12H 106.7 . . ?
C126 C124 H12H 106.7 . . ?
H12G C124 H12H 106.6 . . ?
C119 C125 C124 99(2) . . ?
C119 C125 H12I 112.0 . . ?
C124 C125 H12I 112.0 . . ?
C119 C125 H12J 112.0 . . ?
C124 C125 H12J 112.0 . . ?
H12I C125 H12J 109.7 . . ?
C124 C126 C114 140(3) . . ?
C124 C126 H12K 101.9 . . ?
C114 C126 H12K 101.9 . . ?
C124 C126 H12L 101.9 . . ?
C114 C126 H12L 101.9 . . ?
H12K C126 H12L 104.7 . . ?
C114 C127 C57 112(2) . . ?
C114 C127 H12M 109.1 . . ?
C57 C127 H12M 109.1 . . ?
C114 C127 H12N 109.1 . . ?
C57 C127 H12N 109.1 . . ?
H12M C127 H12N 107.9 . . ?

loop_
_geom_bond_atom_site_label_1
_geom_bond_atom_site_label_2
_geom_bond_distance
_geom_bond_site_symmetry_2
_geom_bond_publ_flag
PT1 O5 1.945(9) . ?
PT1 O2 1.963(8) . ?
PT1 N30 2.008(9) . ?
PT1 N8 2.009(9) . ?
PT2 O3 1.983(7) . ?
PT2 N23 1.983(10) . ?
PT2 O1 1.990(7) . ?
PT2 N37 2.008(9) . ?
PT3 O34 1.913(11) . ?
PT3 O6 1.992(10) . ?
PT3 N26 2.013(11) . ?
PT3 N4 2.024(11) . ?
O1 C18 1.311(12) . ?
O2 C25 1.320(12) . ?
O3 C39 1.319(13) . ?
O5 C10 1.347(14) . ?
O6 C52 1.312(16) . ?
O34 C76 1.376(13) . ?
N4 C84 1.286(19) . ?
N4 C96 1.450(19) . ?
N8 C20 1.296(12) . ?
N8 C44 1.447(16) . ?
N23 C21 1.304(13) . ?
N23 C50 1.501(14) . ?
N26 C69 1.275(18) . ?
N26 C72 1.48(2) . ?
N30 C77 1.255(13) . ?
N30 C91 1.479(16) . ?
N37 C115 1.270(14) . ?
N37 C82 1.500(15) . ?
C7 C38 1.377(13) . ?
C7 C12 1.383(13) . ?
C7 H7 0.9500 . ?
C9 C41 1.405(12) . ?
C9 C19 1.416(12) . ?
C9 H9 0.9500 . ?
C10 C53 1.387(13) . ?
C10 C45 1.397(12) . ?
C11 C43 1.523(14) . ?
C11 C60 1.547(13) . ?
C11 H11A 0.9900 . ?
C11 H11B 0.9900 . ?
C12 C27 1.376(13) . ?
C12 H12 0.9500 . ?
C13 C106 1.541(5) . ?
C13 C97 1.541(5) . ?
C13 H13A 0.9900 . ?
C13 H13B 0.9900 . ?
C14 C46 1.391(12) . ?
C14 C16 1.409(12) . ?
C14 C36 1.424(12) . ?
C15 C29 1.389(12) . ?
C15 C25 1.406(12) . ?
C15 H15 0.9500 . ?
C16 C93 1.377(13) . ?
C16 H16 0.9500 . ?
C17 C24 1.400(12) . ?
C17 C27 1.426(12) . ?
C17 C19 1.427(13) . ?
C18 C66 1.396(12) . ?
C18 C36 1.397(12) . ?
C19 C38 1.423(13) . ?
C20 C45 1.411(14) . ?
C20 H20 0.9500 . ?
C21 C41 1.423(14) . ?
C21 H21 0.9500 . ?
C22 C62 1.364(14) . ?
C22 C31 1.374(13) . ?
C22 H22 0.9500 . ?
C24 C39 1.419(12) . ?
C24 H24 0.9500 . ?
C25 C58 1.413(12) . ?
C27 H27 0.9500 . ?
C28 C75 1.482(15) . ?
C28 C43 1.518(15) . ?
C28 H28A 0.9900 . ?
C28 H28B 0.9900 . ?
C29 C55 1.402(12) . ?
C29 C31 1.403(12) . ?
C31 H31 0.9500 . ?
C32 C40 1.402(14) . ?
C32 C103 1.426(14) . ?
C32 C33 1.433(14) . ?
C33 C52 1.412(14) . ?
C33 H33 0.9500 . ?
C35 C54 1.391(14) . ?
C35 C56 1.398(14) . ?
C35 C51 1.424(14) . ?
C36 H36 0.9500 . ?
C38 H38 0.9500 . ?
C39 C41 1.404(13) . ?
C40 C48 1.385(15) . ?
C40 H40 0.9500 . ?
C42 C47 1.381(13) . ?
C42 C108 1.410(14) . ?
C42 C53 1.410(14) . ?
C43 H43A 0.9900 . ?
C43 H43B 0.9900 . ?
C44 C88 1.520(14) . ?
C44 H44A 0.9900 . ?
C44 H44B 0.9900 . ?
C45 C49 1.375(12) . ?
C46 C71 1.403(13) . ?
C46 C65 1.423(12) . ?
C47 C49 1.399(12) . ?
C47 C80 1.423(12) . ?
C48 C81 1.406(16) . ?
C48 H48 0.9500 . ?
C49 H49 0.9500 . ?
C50 C78 1.533(14) . ?
C50 H50A 0.9900 . ?
C50 H50B 0.9900 . ?
C51 C79 1.408(13) . ?
C51 C61 1.423(14) . ?
C52 C67 1.405(14) . ?
C53 H53 0.9500 . ?
C54 C86 1.397(13) . ?
C54 H54 0.9500 . ?
C55 C95 1.382(13) . ?
C55 C68 1.403(12) . ?
C56 C87 1.376(14) . ?
C56 H56 0.9500 . ?
C57 C112 1.475(17) . ?
C57 C127 1.535(17) . ?
C57 H57A 0.9900 . ?
C57 H57B 0.9900 . ?
C58 C68 1.405(12) . ?
C58 C77 1.415(15) . ?
C59 C65 1.381(14) . ?
C59 C93 1.409(14) . ?
C59 H59 0.9500 . ?
C60 C82 1.504(14) . ?
C60 H60A 0.9900 . ?
C60 H60B 0.9900 . ?
C61 C85 1.393(15) . ?
C61 H61 0.9500 . ?
C62 C95 1.390(14) . ?
C62 H62 0.9500 . ?
C63 C104 1.430(15) . ?
C63 C78 1.587(14) . ?
C63 H63A 0.9900 . ?
C63 H63B 0.9900 . ?
C64 C105 1.382(14) . ?
C64 C80 1.396(13) . ?
C64 H64 0.9500 . ?
C65 H65 0.9500 . ?
C66 C71 1.427(12) . ?
C66 C115 1.447(16) . ?
C67 C89 1.372(14) . ?
C67 C69 1.40(2) . ?
C68 H68 0.9500 . ?
C69 H69 0.9500 . ?
C70 C90 1.504(16) . ?
C70 C72 1.512(16) . ?
C70 H70A 0.9900 . ?
C70 H70B 0.9900 . ?
C71 H71 0.9500 . ?
C72 H72A 0.9900 . ?
C72 H72B 0.9900 . ?
C73 C88 1.502(15) . ?
C73 C117 1.519(15) . ?
C73 H73A 0.9900 . ?
C73 H73B 0.9900 . ?
C74 C91 1.515(16) . ?
C74 C107 1.553(15) . ?
C74 H74A 0.9900 . ?
C74 H74B 0.9900 . ?
C75 C101 1.529(16) . ?
C75 H75A 0.9900 . ?
C75 H75B 0.9900 . ?
C76 C79 1.421(5) . ?
C76 C86 1.422(5) . ?
C77 H77 0.9500 . ?
C78 H78A 0.9900 . ?
C78 H78B 0.9900 . ?
C79 H79 0.9500 . ?
C80 H80 0.9500 . ?
C81 C92 1.393(16) . ?
C81 H81 0.9500 . ?
C82 H82A 0.9900 . ?
C82 H82B 0.9900 . ?
C83 C98 1.464(16) . ?
C83 C102 1.532(17) . ?
C83 H83A 0.9900 . ?
C83 H83B 0.9900 . ?
C84 C86 1.429(19) . ?
C84 H84 0.9500 . ?
C85 C87 1.414(15) . ?
C85 H85 0.9500 . ?
C87 H87 0.9500 . ?
C88 H88A 0.9900 . ?
C88 H88B 0.9900 . ?
C89 C103 1.415(14) . ?
C89 H89 0.9500 . ?
C90 C116 1.570(16) . ?
C90 H90A 0.9900 . ?
C90 H90B 0.9900 . ?
C91 H91A 0.9900 . ?
C91 H91B 0.9900 . ?
C92 C103 1.426(15) . ?
C92 H92 0.9500 . ?
C93 H93 0.9500 . ?
C94 C102 1.573(16) . ?
C94 C110 1.603(16) . ?
C94 H94A 0.9900 . ?
C94 H94B 0.9900 . ?
C95 H95 0.9500 . ?
C96 C106 1.540(5) . ?
C96 H96A 0.9900 . ?
C96 H96B 0.9900 . ?
C97 C100 1.543(5) . ?
C97 H97A 0.9900 . ?
C97 H97B 0.9900 . ?
C98 C104 1.481(15) . ?
C98 H98A 0.9900 . ?
C98 H98B 0.9900 . ?
C99 C109 1.469(16) . ?
C99 C116 1.526(16) . ?
C99 H99A 0.9900 . ?
C99 H99B 0.9900 . ?
C100 C113 1.539(5) . ?
C100 H10A 0.9900 . ?
C100 H10B 0.9900 . ?
C101 C110 1.497(16) . ?
C101 H10C 0.9900 . ?
C101 H10D 0.9900 . ?
C102 H10E 0.9900 . ?
C102 H10F 0.9900 . ?
C104 H10G 0.9900 . ?
C104 H10H 0.9900 . ?
C105 C108 1.390(15) . ?
C105 H105 0.9500 . ?
C106 H10I 0.9900 . ?
C106 H10J 0.9900 . ?
C107 C112 1.494(16) . ?
C107 H10K 0.9900 . ?
C107 H10L 0.9900 . ?
C108 H108 0.9500 . ?
C109 C111 1.536(17) . ?
C109 H10M 0.9900 . ?
C109 H10N 0.9900 . ?
C110 H11C 0.9900 . ?
C110 H11D 0.9900 . ?
C111 C120 1.503(16) . ?
C111 H11E 0.9900 . ?
C111 H11F 0.9900 . ?
C112 H11G 0.9900 . ?
C112 H11H 0.9900 . ?
C113 C121 1.533(5) . ?
C113 H11I 0.9900 . ?
C113 H11J 0.9900 . ?
C114 C127 1.491(17) . ?
C114 C126 1.550(17) . ?
C114 H11K 0.9900 . ?
C114 H11L 0.9900 . ?
C115 H115 0.9500 . ?
C116 H11M 0.9900 . ?
C116 H11N 0.9900 . ?
C117 C118 1.478(17) . ?
C117 H11O 0.9900 . ?
C117 H11P 0.9900 . ?
C118 C119 1.471(17) . ?
C118 H11Q 0.9900 . ?
C118 H11R 0.9900 . ?
C119 C125 1.522(17) . ?
C119 H11S 0.9900 . ?
C119 H11T 0.9900 . ?
C120 C122 1.552(17) . ?
C120 H12A 0.9900 . ?
C120 H12B 0.9900 . ?
C121 C122 1.486(17) . ?
C121 H12C 0.9900 . ?
C121 H12D 0.9900 . ?
C122 H12E 0.9900 . ?
C122 H12F 0.9900 . ?
C124 C125 1.537(17) . ?
C124 C126 1.548(18) . ?
C124 H12G 0.9900 . ?
C124 H12H 0.9900 . ?
C125 H12I 0.9900 . ?
C125 H12J 0.9900 . ?
C126 H12K 0.9900 . ?
C126 H12L 0.9900 . ?
C127 H12M 0.9900 . ?
C127 H12N 0.9900 . ?

loop_
_geom_torsion_atom_site_label_1
_geom_torsion_atom_site_label_2
_geom_torsion_atom_site_label_3
_geom_torsion_atom_site_label_4
_geom_torsion
_geom_torsion_site_symmetry_1
_geom_torsion_site_symmetry_2
_geom_torsion_site_symmetry_3
_geom_torsion_site_symmetry_4
_geom_torsion_publ_flag
PT1 O5 C10 C53 161.0(15) . . . . ?
PT1 O5 C10 C45 -24(2) . . . . ?
C38 C7 C12 C27 -1(2) . . . . ?
C46 C14 C16 C93 -1.1(18) . . . . ?
C36 C14 C16 C93 179.6(11) . . . . ?
PT2 O1 C18 C66 3.8(19) . . . . ?
PT2 O1 C18 C36 -174.7(8) . . . . ?
C41 C9 C19 C38 -178.7(12) . . . . ?
C41 C9 C19 C17 4.3(19) . . . . ?
C24 C17 C19 C9 -5.3(18) . . . . ?
C27 C17 C19 C9 177.2(11) . . . . ?
C24 C17 C19 C38 177.6(12) . . . . ?
C27 C17 C19 C38 0.2(18) . . . . ?
C44 N8 C20 C45 -173.7(12) . . . . ?
PT1 N8 C20 C45 6.3(16) . . . . ?
C50 N23 C21 C41 -174.6(13) . . . . ?
PT2 N23 C21 C41 1(2) . . . . ?
C27 C17 C24 C39 -178.8(11) . . . . ?
C19 C17 C24 C39 3.9(18) . . . . ?
PT1 O2 C25 C15 -172.9(10) . . . . ?
PT1 O2 C25 C58 12.0(18) . . . . ?
C29 C15 C25 O2 -178.0(13) . . . . ?
C29 C15 C25 C58 -3(2) . . . . ?
C7 C12 C27 C17 1.6(18) . . . . ?
C24 C17 C27 C12 -178.4(11) . . . . ?
C19 C17 C27 C12 -1.0(17) . . . . ?
C25 C15 C29 C55 6(2) . . . . ?
C25 C15 C29 C31 -176.5(14) . . . . ?
C62 C22 C31 C29 1(3) . . . . ?
C15 C29 C31 C22 -178.8(15) . . . . ?
C55 C29 C31 C22 -1(2) . . . . ?
C40 C32 C33 C52 -179.7(13) . . . . ?
C103 C32 C33 C52 0.4(19) . . . . ?
O1 C18 C36 C14 -179.4(11) . . . . ?
C66 C18 C36 C14 2.0(19) . . . . ?
C46 C14 C36 C18 -1.2(19) . . . . ?
C16 C14 C36 C18 178.0(12) . . . . ?
C12 C7 C38 C19 1(2) . . . . ?
C9 C19 C38 C7 -176.9(13) . . . . ?
C17 C19 C38 C7 0.1(19) . . . . ?
PT2 O3 C39 C41 -12.0(19) . . . . ?
PT2 O3 C39 C24 167.6(9) . . . . ?
C17 C24 C39 O3 179.2(11) . . . . ?
C17 C24 C39 C41 -1.1(19) . . . . ?
C103 C32 C40 C48 2(2) . . . . ?
C33 C32 C40 C48 -177.9(13) . . . . ?
O3 C39 C41 C9 179.6(13) . . . . ?
C24 C39 C41 C9 0.0(19) . . . . ?
O3 C39 C41 C21 -4(2) . . . . ?
C24 C39 C41 C21 176.7(12) . . . . ?
C19 C9 C41 C39 -2(2) . . . . ?
C19 C9 C41 C21 -178.6(12) . . . . ?
N23 C21 C41 C39 10(2) . . . . ?
N23 C21 C41 C9 -173.6(13) . . . . ?
C75 C28 C43 C11 60(2) . . . . ?
C60 C11 C43 C28 59.6(17) . . . . ?
C20 N8 C44 C88 121.1(13) . . . . ?
PT1 N8 C44 C88 -58.9(14) . . . . ?
O5 C10 C45 C49 -175.5(13) . . . . ?
C53 C10 C45 C49 0(2) . . . . ?
O5 C10 C45 C20 -3(2) . . . . ?
C53 C10 C45 C20 172.3(17) . . . . ?
N8 C20 C45 C49 -175.5(11) . . . . ?
N8 C20 C45 C10 12.0(19) . . . . ?
C16 C14 C46 C71 179.6(11) . . . . ?
C36 C14 C46 C71 -1.1(18) . . . . ?
C16 C14 C46 C65 0.3(19) . . . . ?
C36 C14 C46 C65 179.6(12) . . . . ?
C108 C42 C47 C49 177.3(18) . . . . ?
C53 C42 C47 C49 -4(3) . . . . ?
C108 C42 C47 C80 3(3) . . . . ?
C53 C42 C47 C80 -177.8(18) . . . . ?
C32 C40 C48 C81 -5(2) . . . . ?
C10 C45 C49 C47 -1.8(19) . . . . ?
C20 C45 C49 C47 -174.6(11) . . . . ?
C42 C47 C49 C45 4(2) . . . . ?
C80 C47 C49 C45 177.6(12) . . . . ?
C21 N23 C50 C78 103.6(13) . . . . ?
PT2 N23 C50 C78 -72.4(12) . . . . ?
C54 C35 C51 C79 1(2) . . . . ?
C56 C35 C51 C79 -179.6(13) . . . . ?
C54 C35 C51 C61 179.8(13) . . . . ?
C56 C35 C51 C61 -1(2) . . . . ?
PT3 O6 C52 C67 -9(2) . . . . ?
PT3 O6 C52 C33 173.3(10) . . . . ?
C32 C33 C52 O6 172.5(12) . . . . ?
C32 C33 C52 C67 -6(2) . . . . ?
O5 C10 C53 C42 175.5(19) . . . . ?
C45 C10 C53 C42 0(3) . . . . ?
C47 C42 C53 C10 2(3) . . . . ?
C108 C42 C53 C10 -179(2) . . . . ?
C56 C35 C54 C86 179.1(12) . . . . ?
C51 C35 C54 C86 -1(2) . . . . ?
C15 C29 C55 C95 175.6(17) . . . . ?
C31 C29 C55 C95 -2(2) . . . . ?
C15 C29 C55 C68 -5(2) . . . . ?
C31 C29 C55 C68 177.9(14) . . . . ?
C54 C35 C56 C87 -177.5(13) . . . . ?
C51 C35 C56 C87 3(2) . . . . ?
O2 C25 C58 C68 173.2(13) . . . . ?
C15 C25 C58 C68 -1.9(18) . . . . ?
O2 C25 C58 C77 -8(2) . . . . ?
C15 C25 C58 C77 176.5(13) . . . . ?
C43 C11 C60 C82 163.2(12) . . . . ?
C79 C51 C61 C85 176.7(14) . . . . ?
C35 C51 C61 C85 -2(2) . . . . ?
C31 C22 C62 C95 3(3) . . . . ?
C93 C59 C65 C46 -3(2) . . . . ?
C14 C46 C65 C59 1.8(19) . . . . ?
C71 C46 C65 C59 -177.5(12) . . . . ?
O1 C18 C66 C71 -178.9(12) . . . . ?
C36 C18 C66 C71 -0.5(19) . . . . ?
O1 C18 C66 C115 -3(2) . . . . ?
C36 C18 C66 C115 175.5(13) . . . . ?
O6 C52 C67 C89 -171.7(13) . . . . ?
C33 C52 C67 C89 6(2) . . . . ?
O6 C52 C67 C69 19(2) . . . . ?
C33 C52 C67 C69 -163.4(14) . . . . ?
C95 C55 C68 C58 179.6(18) . . . . ?
C29 C55 C68 C58 0(2) . . . . ?
C25 C58 C68 C55 3(2) . . . . ?
C77 C58 C68 C55 -175.0(14) . . . . ?
C72 N26 C69 C67 174.1(15) . . . . ?
PT3 N26 C69 C67 -6(2) . . . . ?
C89 C67 C69 N26 179.4(15) . . . . ?
C52 C67 C69 N26 -11(3) . . . . ?
C14 C46 C71 C66 3(2) . . . . ?
C65 C46 C71 C66 -178.0(12) . . . . ?
C18 C66 C71 C46 -2(2) . . . . ?
C115 C66 C71 C46 -178.2(12) . . . . ?
C69 N26 C72 C70 -109.0(17) . . . . ?
PT3 N26 C72 C70 71.0(16) . . . . ?
C90 C70 C72 N26 64.0(19) . . . . ?
C43 C28 C75 C101 159.6(15) . . . . ?
PT3 O34 C76 C79 179.4(9) . . . . ?
PT3 O34 C76 C86 0(2) . . . . ?
C91 N30 C77 C58 -175.4(14) . . . . ?
PT1 N30 C77 C58 1(2) . . . . ?
C68 C58 C77 N30 -179.7(15) . . . . ?
C25 C58 C77 N30 2(2) . . . . ?
N23 C50 C78 C63 -63.9(14) . . . . ?
C104 C63 C78 C50 -164.3(15) . . . . ?
C61 C51 C79 C76 -177.3(13) . . . . ?
C35 C51 C79 C76 2(2) . . . . ?
O34 C76 C79 C51 176.7(12) . . . . ?
C86 C76 C79 C51 -4(2) . . . . ?
C105 C64 C80 C47 7(2) . . . . ?
C42 C47 C80 C64 -6(2) . . . . ?
C49 C47 C80 C64 -179.8(13) . . . . ?
C40 C48 C81 C92 5(3) . . . . ?
C115 N37 C82 C60 100.5(15) . . . . ?
PT2 N37 C82 C60 -76.5(13) . . . . ?
C11 C60 C82 N37 159.7(11) . . . . ?
C96 N4 C84 C86 176.1(16) . . . . ?
PT3 N4 C84 C86 -8(2) . . . . ?
C51 C61 C85 C87 3(2) . . . . ?
C35 C54 C86 C76 -1(2) . . . . ?
C35 C54 C86 C84 178.6(13) . . . . ?
O34 C76 C86 C54 -177.2(12) . . . . ?
C79 C76 C86 C54 3(2) . . . . ?
O34 C76 C86 C84 4(2) . . . . ?
C79 C76 C86 C84 -175.9(14) . . . . ?
N4 C84 C86 C54 -178.3(15) . . . . ?
N4 C84 C86 C76 1(3) . . . . ?
C35 C56 C87 C85 -2(2) . . . . ?
C61 C85 C87 C56 -1(2) . . . . ?
C117 C73 C88 C44 -176.5(15) . . . . ?
N8 C44 C88 C73 -52.6(18) . . . . ?
C69 C67 C89 C103 168.4(13) . . . . ?
C52 C67 C89 C103 -2(2) . . . . ?
C72 C70 C90 C116 -173.1(16) . . . . ?
C77 N30 C91 C74 98.7(17) . . . . ?
PT1 N30 C91 C74 -77.4(14) . . . . ?
C107 C74 C91 N30 177.7(12) . . . . ?
C48 C81 C92 C103 -3(3) . . . . ?
C14 C16 C93 C59 -0.3(18) . . . . ?
C65 C59 C93 C16 3(2) . . . . ?
C29 C55 C95 C62 6(3) . . . . ?
C68 C55 C95 C62 -174.1(19) . . . . ?
C22 C62 C95 C55 -6(4) . . . . ?
C84 N4 C96 C106 -107.3(18) . . . . ?
PT3 N4 C96 C106 76.5(17) . . . . ?
C106 C13 C97 C100 70(2) . . . . ?
C102 C83 C98 C104 90(3) . . . . ?
C13 C97 C100 C113 -178.5(17) . . . . ?
C28 C75 C101 C110 85(2) . . . . ?
C98 C83 C102 C94 179.7(17) . . . . ?
C110 C94 C102 C83 82(3) . . . . ?
C67 C89 C103 C32 -3(2) . . . . ?
C67 C89 C103 C92 -179.0(13) . . . . ?
C40 C32 C103 C89 -176.1(13) . . . . ?
C33 C32 C103 C89 3.8(19) . . . . ?
C40 C32 C103 C92 0.1(19) . . . . ?
C33 C32 C103 C92 -180.0(13) . . . . ?
C81 C92 C103 C89 176.4(16) . . . . ?
C81 C92 C103 C32 0(2) . . . . ?
C78 C63 C104 C98 -172.9(16) . . . . ?
C83 C98 C104 C63 44(3) . . . . ?
C80 C64 C105 C108 -4(3) . . . . ?
N4 C96 C106 C13 -172.1(14) . . . . ?
C97 C13 C106 C96 164.9(16) . . . . ?
C91 C74 C107 C112 -160.9(16) . . . . ?
C64 C105 C108 C42 2(4) . . . . ?
C47 C42 C108 C105 -1(4) . . . . ?
C53 C42 C108 C105 180(2) . . . . ?
C116 C99 C109 C111 166(2) . . . . ?
C75 C101 C110 C94 178.8(19) . . . . ?
C102 C94 C110 C101 -176(2) . . . . ?
C99 C109 C111 C120 -180(2) . . . . ?
C127 C57 C112 C107 175(2) . . . . ?
C74 C107 C112 C57 -51(3) . . . . ?
C97 C100 C113 C121 107(4) . . . . ?
C82 N37 C115 C66 179.3(13) . . . . ?
PT2 N37 C115 C66 -4(2) . . . . ?
C18 C66 C115 N37 3(2) . . . . ?
C71 C66 C115 N37 179.2(14) . . . . ?
C109 C99 C116 C90 85(2) . . . . ?
C70 C90 C116 C99 61(2) . . . . ?
C88 C73 C117 C118 -176.6(18) . . . . ?
C73 C117 C118 C119 69(3) . . . . ?
C117 C118 C119 C125 154(2) . . . . ?
C109 C111 C120 C122 -169(2) . . . . ?
C100 C113 C121 C122 15(5) . . . . ?
C113 C121 C122 C120 -106(3) . . . . ?
C111 C120 C122 C121 166(3) . . . . ?
C118 C119 C125 C124 161(2) . . . . ?
C126 C124 C125 C119 80(3) . . . . ?
C125 C124 C126 C114 164(3) . . . . ?
C127 C114 C126 C124 93(4) . . . . ?
C126 C114 C127 C57 66(4) . . . . ?
C112 C57 C127 C114 -158(2) . . . . ?
